data_7129676
loop_
_publ_author_name
'Lips, Felicitas'
'Helmer, Joschua'
'Pakkanen, Olli J.'
'Gendy, Chris'
'Hepp, Alexander'
'Tuononen, Heikki M.'

_publ_section_title
;
 Tetracyclic silaheterocycle formed through a pericyclic reaction cascade
 including a two-fold intramolecular C--C bond activation
;
_journal_name_full 'Chemical Communications'
_journal_paper_doi 10.1039/D2CC00298A
_journal_year 2022
_chemical_formula_sum 'C20 H28 Br3 N Si2'
_chemical_formula_weight 578.34
_space_group_crystal_system monoclinic
_space_group_IT_number 9
_space_group_name_Hall 'C -2yc'
_space_group_name_H-M_alt 'C 1 c 1'
_atom_sites_solution_hydrogens geom
_audit_creation_method SHELXL-2016/6
_audit_update_record
;
2021-10-26 deposited with the CCDC.	2022-02-07 downloaded from the CCDC.
;
_cell_angle_alpha 90
_cell_angle_beta 106.535(5)
_cell_angle_gamma 90
_cell_formula_units_Z 4
_cell_length_a 17.261(2)
_cell_length_b 8.5278(11)
_cell_length_c 16.840(2)
_cell_measurement_reflns_used 9920
_cell_measurement_temperature 100(2)
_cell_measurement_theta_max 27.17
_cell_measurement_theta_min 2.69
_cell_volume 2376.3(5)
_computing_cell_refinement 'Bruker SAINT'
_computing_data_collection 'Bruker APEX2'
_computing_data_reduction 'Bruker SAINT'
_computing_molecular_graphics 'Bruker SHELXTL'
_computing_publication_material 'Bruker SHELXTL'
_computing_structure_refinement 'SHELXL-2016/6 (Sheldrick, 2016)'
_computing_structure_solution 'SHELXT 2014/5 (Sheldrick, 2014)'
_diffrn_ambient_temperature 100(2)
_diffrn_measured_fraction_theta_full 0.999
_diffrn_measured_fraction_theta_max 0.999
_diffrn_measurement_device_type 'Bruker APEX-II CCD'
_diffrn_measurement_method '\f and \w scans'
_diffrn_radiation_type MoK\a
_diffrn_radiation_wavelength 0.71073
_diffrn_reflns_av_R_equivalents 0.0532
_diffrn_reflns_av_unetI/netI 0.0506
_diffrn_reflns_Laue_measured_fraction_full 0.999
_diffrn_reflns_Laue_measured_fraction_max 0.999
_diffrn_reflns_limit_h_max 22
_diffrn_reflns_limit_h_min -22
_diffrn_reflns_limit_k_max 10
_diffrn_reflns_limit_k_min -10
_diffrn_reflns_limit_l_max 21
_diffrn_reflns_limit_l_min -21
_diffrn_reflns_number 18654
_diffrn_reflns_point_group_measured_fraction_full 0.999
_diffrn_reflns_point_group_measured_fraction_max 0.999
_diffrn_reflns_theta_full 25.242
_diffrn_reflns_theta_max 27.123
_diffrn_reflns_theta_min 2.523
_exptl_absorpt_coefficient_mu 5.199
_exptl_absorpt_correction_T_max 0.7455
_exptl_absorpt_correction_T_min 0.3020
_exptl_absorpt_correction_type multi-scan
_exptl_absorpt_process_details SADABS
_exptl_crystal_colour colorless
_exptl_crystal_density_diffrn 1.617
_exptl_crystal_description plate
_exptl_crystal_F_000 1152
_exptl_crystal_size_max 0.490
_exptl_crystal_size_mid 0.488
_exptl_crystal_size_min 0.299
_refine_diff_density_max 0.448
_refine_diff_density_min -0.487
_refine_diff_density_rms 0.089
_refine_ls_abs_structure_details
;
 Refined as an inversion twin.
;
_refine_ls_abs_structure_Flack 0.072(7)
_refine_ls_extinction_method none
_refine_ls_goodness_of_fit_ref 1.033
_refine_ls_hydrogen_treatment constr
_refine_ls_matrix_type full
_refine_ls_number_parameters 236
_refine_ls_number_reflns 5127
_refine_ls_number_restraints 2
_refine_ls_restrained_S_all 1.033
_refine_ls_R_factor_all 0.0234
_refine_ls_R_factor_gt 0.0224
_refine_ls_shift/su_max 0.000
_refine_ls_shift/su_mean 0.000
_refine_ls_structure_factor_coef Fsqd
_refine_ls_weighting_details 'w=1/[\s^2^(Fo^2^)+(0.0134P)^2^] where P=(Fo^2^+2Fc^2^)/3'
_refine_ls_weighting_scheme calc
_refine_ls_wR_factor_gt 0.0529
_refine_ls_wR_factor_ref 0.0531
_reflns_Friedel_coverage 0.998
_reflns_Friedel_fraction_full 0.999
_reflns_Friedel_fraction_max 0.999
_reflns_number_gt 5004
_reflns_number_total 5127
_reflns_threshold_expression 'I > 2\s(I)'
_cod_data_source_file d2cc00298a3.cif
_cod_data_source_block fl181007m1_a
_cod_original_sg_symbol_H-M 'C c'
_cod_database_code 7129676
_shelx_shelxl_version_number 2016/6
_shelx_space_group_comment
;
The symmetry employed for this shelxl refinement is uniquely defined
by the following loop, which should always be used as a source of
symmetry information in preference to the above space-group names.
They are only intended as comments.
;

loop_
_space_group_symop_operation_xyz
'x, y, z'
'x, -y, z+1/2'
'x+1/2, y+1/2, z'
'x+1/2, -y+1/2, z+1/2'

loop_
_atom_site_label
_atom_site_type_symbol
_atom_site_fract_x
_atom_site_fract_y
_atom_site_fract_z
_atom_site_U_iso_or_equiv
_atom_site_adp_type
_atom_site_occupancy
_atom_site_site_symmetry_order
_atom_site_calc_flag
_atom_site_refinement_flags_posn
_atom_site_refinement_flags_adp
_atom_site_refinement_flags_occupancy
_atom_site_disorder_assembly
_atom_site_disorder_group
Br1 Br 0.39773(2) 0.42401(4) 0.62668(2) 0.01852(9) Uani 1 1 d . . . . .
Br2 Br 0.59391(2) 0.26627(5) 0.68759(2) 0.01718(9) Uani 1 1 d . . . . .
Br3 Br 0.43192(2) 0.03543(4) 0.57091(2) 0.01632(9) Uani 1 1 d . . . . .
Si1 Si 0.48209(6) 0.27436(11) 0.58381(6) 0.01057(19) Uani 1 1 d . . . . .
Si2 Si 0.51574(6) 0.53591(11) 0.47202(6) 0.0117(2) Uani 1 1 d . . . . .
N1 N 0.49353(17) 0.3380(3) 0.49241(17) 0.0106(6) Uani 1 1 d . . . . .
C1 C 0.4878(2) 0.2219(4) 0.4272(2) 0.0096(7) Uani 1 1 d . . . . .
C2 C 0.4126(2) 0.1936(4) 0.3693(2) 0.0136(7) Uani 1 1 d . . . . .
C3 C 0.4078(2) 0.0796(5) 0.3084(2) 0.0194(8) Uani 1 1 d . . . . .
H3 H 0.357343 0.059954 0.268659 0.023 Uiso 1 1 calc R U . . .
C4 C 0.4750(3) -0.0051(5) 0.3049(2) 0.0225(8) Uani 1 1 d . . . . .
H4 H 0.470519 -0.083142 0.263622 0.027 Uiso 1 1 calc R U . . .
C5 C 0.5492(2) 0.0248(5) 0.3624(2) 0.0190(8) Uani 1 1 d . . . . .
H5 H 0.595383 -0.033237 0.359643 0.023 Uiso 1 1 calc R U . . .
C6 C 0.5572(2) 0.1373(4) 0.4235(2) 0.0128(7) Uani 1 1 d . . . . .
C7 C 0.3357(2) 0.2828(5) 0.3689(2) 0.0166(8) Uani 1 1 d . . . . .
H7 H 0.349015 0.355663 0.417455 0.020 Uiso 1 1 calc R U . . .
C8 C 0.3066(2) 0.3821(5) 0.2899(3) 0.0228(8) Uani 1 1 d . . . . .
H8A H 0.257336 0.438560 0.290439 0.034 Uiso 1 1 calc R U . . .
H8B H 0.348728 0.457517 0.287531 0.034 Uiso 1 1 calc R U . . .
H8C H 0.295218 0.313407 0.241251 0.034 Uiso 1 1 calc R U . . .
C9 C 0.2681(2) 0.1725(5) 0.3773(3) 0.0242(9) Uani 1 1 d . . . . .
H9A H 0.220098 0.234230 0.376782 0.036 Uiso 1 1 calc R U . . .
H9B H 0.254848 0.098404 0.330936 0.036 Uiso 1 1 calc R U . . .
H9C H 0.286377 0.114625 0.429597 0.036 Uiso 1 1 calc R U . . .
C10 C 0.6399(2) 0.1613(4) 0.4869(2) 0.0151(7) Uani 1 1 d . . . . .
H10 H 0.635842 0.253994 0.521914 0.018 Uiso 1 1 calc R U . . .
C11 C 0.6634(2) 0.0189(5) 0.5439(3) 0.0222(8) Uani 1 1 d . . . . .
H11A H 0.620897 -0.002302 0.570531 0.033 Uiso 1 1 calc R U . . .
H11B H 0.670188 -0.072559 0.511294 0.033 Uiso 1 1 calc R U . . .
H11C H 0.714358 0.040409 0.586426 0.033 Uiso 1 1 calc R U . . .
C12 C 0.7063(3) 0.1948(5) 0.4452(3) 0.0253(9) Uani 1 1 d . . . . .
H12A H 0.691113 0.286035 0.408713 0.038 Uiso 1 1 calc R U . . .
H12B H 0.757266 0.216325 0.487672 0.038 Uiso 1 1 calc R U . . .
H12C H 0.713096 0.103357 0.412541 0.038 Uiso 1 1 calc R U . . .
C13 C 0.5543(2) 0.5359(4) 0.3781(2) 0.0186(8) Uani 1 1 d . . . . .
H13A H 0.566931 0.643514 0.365664 0.028 Uiso 1 1 calc R U . . .
H13B H 0.603204 0.471415 0.389102 0.028 Uiso 1 1 calc R U . . .
H13C H 0.512802 0.492666 0.330723 0.028 Uiso 1 1 calc R U . . .
C14 C 0.4242(2) 0.6662(4) 0.4495(2) 0.0161(7) Uani 1 1 d . . . . .
H14A H 0.439370 0.773151 0.438778 0.024 Uiso 1 1 calc R U . . .
H14B H 0.383003 0.626729 0.400763 0.024 Uiso 1 1 calc R U . . .
H14C H 0.402417 0.666638 0.497303 0.024 Uiso 1 1 calc R U . . .
C15 C 0.5948(2) 0.6099(4) 0.5670(2) 0.0119(7) Uani 1 1 d . . . . .
C16 C 0.6762(2) 0.5836(4) 0.5763(2) 0.0180(8) Uani 1 1 d . . . . .
H16 H 0.691879 0.532179 0.533246 0.022 Uiso 1 1 calc R U . . .
C17 C 0.7353(2) 0.6309(5) 0.6471(3) 0.0220(8) Uani 1 1 d . . . . .
H17 H 0.790889 0.613547 0.652290 0.026 Uiso 1 1 calc R U . . .
C18 C 0.7116(3) 0.7044(5) 0.7107(3) 0.0240(9) Uani 1 1 d . . . . .
H18 H 0.751274 0.735352 0.759866 0.029 Uiso 1 1 calc R U . . .
C19 C 0.6313(3) 0.7322(5) 0.7025(3) 0.0237(9) Uani 1 1 d . . . . .
H19 H 0.615667 0.783694 0.745552 0.028 Uiso 1 1 calc R U . . .
C20 C 0.5724(2) 0.6845(5) 0.6306(2) 0.0187(8) Uani 1 1 d . . . . .
H20 H 0.516858 0.703154 0.625214 0.022 Uiso 1 1 calc R U . . .

loop_
_atom_site_aniso_label
_atom_site_aniso_U_11
_atom_site_aniso_U_22
_atom_site_aniso_U_33
_atom_site_aniso_U_23
_atom_site_aniso_U_13
_atom_site_aniso_U_12
Br1 0.02000(18) 0.01644(19) 0.02332(19) -0.00275(15) 0.01294(14) 0.00205(14)
Br2 0.01555(17) 0.0216(2) 0.01216(16) 0.00234(14) 0.00038(12) -0.00146(14)
Br3 0.02268(19) 0.00974(17) 0.01722(17) 0.00038(14) 0.00680(13) -0.00389(14)
Si1 0.0120(5) 0.0085(5) 0.0117(4) -0.0006(3) 0.0041(4) -0.0008(3)
Si2 0.0124(5) 0.0076(5) 0.0147(5) 0.0009(4) 0.0032(4) -0.0002(3)
N1 0.0134(15) 0.0077(14) 0.0107(13) -0.0025(11) 0.0034(11) -0.0021(11)
C1 0.0141(17) 0.0078(16) 0.0094(16) -0.0013(13) 0.0073(13) 0.0003(12)
C2 0.0148(17) 0.0129(17) 0.0128(17) 0.0017(14) 0.0035(14) -0.0022(13)
C3 0.023(2) 0.018(2) 0.0148(18) -0.0042(15) 0.0015(14) -0.0027(15)
C4 0.035(2) 0.018(2) 0.0160(19) -0.0067(16) 0.0101(16) 0.0002(17)
C5 0.024(2) 0.017(2) 0.0206(19) 0.0003(15) 0.0133(16) 0.0051(15)
C6 0.0152(17) 0.0099(17) 0.0140(16) 0.0012(13) 0.0054(13) 0.0003(13)
C7 0.0118(18) 0.019(2) 0.0158(18) -0.0003(15) -0.0006(13) -0.0009(14)
C8 0.020(2) 0.024(2) 0.0202(19) 0.0034(17) -0.0013(14) 0.0027(16)
C9 0.0146(19) 0.029(3) 0.029(2) 0.0065(19) 0.0059(16) -0.0029(16)
C10 0.0119(17) 0.0135(18) 0.0213(18) -0.0009(15) 0.0069(14) 0.0038(13)
C11 0.020(2) 0.019(2) 0.027(2) 0.0046(17) 0.0048(16) 0.0053(15)
C12 0.017(2) 0.028(2) 0.033(2) 0.0024(19) 0.0117(17) 0.0032(16)
C13 0.021(2) 0.0099(18) 0.024(2) 0.0084(15) 0.0053(15) -0.0011(14)
C14 0.0151(18) 0.0076(17) 0.0251(19) -0.0019(14) 0.0051(14) 0.0010(13)
C15 0.0138(16) 0.0060(16) 0.0139(16) 0.0015(13) 0.0006(12) -0.0011(12)
C16 0.0201(19) 0.0116(19) 0.023(2) 0.0019(15) 0.0082(15) -0.0006(14)
C17 0.0151(18) 0.019(2) 0.029(2) 0.0058(17) 0.0006(15) -0.0035(15)
C18 0.027(2) 0.017(2) 0.023(2) 0.0002(16) -0.0015(16) -0.0088(16)
C19 0.034(2) 0.017(2) 0.019(2) -0.0028(15) 0.0054(17) -0.0032(16)
C20 0.0183(19) 0.0131(19) 0.0245(19) -0.0016(16) 0.0055(15) -0.0011(14)

loop_
_atom_type_symbol
_atom_type_description
_atom_type_scat_dispersion_real
_atom_type_scat_dispersion_imag
_atom_type_scat_source
H H 0.0000 0.0000 'International Tables Vol C Tables 4.2.6.8 and 6.1.1.4'
C C 0.0033 0.0016 'International Tables Vol C Tables 4.2.6.8 and 6.1.1.4'
N N 0.0061 0.0033 'International Tables Vol C Tables 4.2.6.8 and 6.1.1.4'
Si Si 0.0817 0.0704 'International Tables Vol C Tables 4.2.6.8 and 6.1.1.4'
Br Br -0.2901 2.4595 'International Tables Vol C Tables 4.2.6.8 and 6.1.1.4'

loop_
_geom_angle_atom_site_label_1
_geom_angle_atom_site_label_2
_geom_angle_atom_site_label_3
_geom_angle
_geom_angle_site_symmetry_1
_geom_angle_site_symmetry_3
_geom_angle_publ_flag
N1 Si1 Br3 110.55(11) . . ?
N1 Si1 Br2 115.31(11) . . ?
Br3 Si1 Br2 106.28(4) . . ?
N1 Si1 Br1 111.71(11) . . ?
Br3 Si1 Br1 106.86(4) . . ?
Br2 Si1 Br1 105.61(4) . . ?
N1 Si2 C14 112.53(16) . . ?
N1 Si2 C13 107.94(15) . . ?
C14 Si2 C13 107.98(18) . . ?
N1 Si2 C15 107.18(14) . . ?
C14 Si2 C15 109.65(16) . . ?
C13 Si2 C15 111.59(17) . . ?
C1 N1 Si1 117.7(2) . . ?
C1 N1 Si2 117.9(2) . . ?
Si1 N1 Si2 124.34(17) . . ?
C2 C1 C6 120.5(3) . . ?
C2 C1 N1 119.3(3) . . ?
C6 C1 N1 120.2(3) . . ?
C3 C2 C1 118.6(3) . . ?
C3 C2 C7 118.2(3) . . ?
C1 C2 C7 123.2(3) . . ?
C4 C3 C2 121.3(4) . . ?
C3 C4 C5 119.5(4) . . ?
C6 C5 C4 121.3(4) . . ?
C5 C6 C1 118.7(3) . . ?
C5 C6 C10 119.1(3) . . ?
C1 C6 C10 122.2(3) . . ?
C2 C7 C8 110.3(3) . . ?
C2 C7 C9 112.1(3) . . ?
C8 C7 C9 110.3(3) . . ?
C11 C10 C12 109.6(3) . . ?
C11 C10 C6 111.1(3) . . ?
C12 C10 C6 112.0(3) . . ?
C16 C15 C20 118.8(3) . . ?
C16 C15 Si2 120.4(3) . . ?
C20 C15 Si2 120.7(3) . . ?
C15 C16 C17 121.5(4) . . ?
C16 C17 C18 118.9(4) . . ?
C19 C18 C17 120.5(4) . . ?
C18 C19 C20 120.0(4) . . ?
C15 C20 C19 120.3(4) . . ?

loop_
_geom_bond_atom_site_label_1
_geom_bond_atom_site_label_2
_geom_bond_distance
_geom_bond_site_symmetry_2
_geom_bond_publ_flag
Br1 Si1 2.2065(10) . ?
Br2 Si1 2.2056(10) . ?
Br3 Si1 2.2004(10) . ?
Si1 N1 1.696(3) . ?
Si2 N1 1.785(3) . ?
Si2 C14 1.880(4) . ?
Si2 C13 1.882(4) . ?
Si2 C15 1.891(4) . ?
N1 C1 1.461(4) . ?
C1 C2 1.405(5) . ?
C1 C6 1.414(5) . ?
C2 C3 1.399(5) . ?
C2 C7 1.528(5) . ?
C3 C4 1.381(6) . ?
C4 C5 1.392(6) . ?
C5 C6 1.385(5) . ?
C6 C10 1.534(5) . ?
C7 C8 1.536(5) . ?
C7 C9 1.536(5) . ?
C10 C11 1.529(5) . ?
C10 C12 1.533(5) . ?
C15 C16 1.386(5) . ?
C15 C20 1.392(5) . ?
C16 C17 1.392(5) . ?
C17 C18 1.398(6) . ?
C18 C19 1.374(7) . ?
C19 C20 1.402(6) . ?
